data_1503389
loop_
_publ_author_name
'Caron, Pierre-Yves'
'Deslongchamps, Pierre'

_publ_section_title
;
 Versatile strategy to access tricycles related to quassinoids and
 triterpenes.
;
_journal_issue 3
_journal_name_full 'Organic letters'
_journal_page_first 508
_journal_page_last 511
_journal_paper_doi 10.1021/ol902711b
_journal_volume 12
_journal_year 2010
_chemical_absolute_configuration unk
_chemical_formula_moiety 'C25 H32 O4'
_chemical_formula_sum 'C25 H32 O4'
_chemical_formula_weight 396.51
_space_group_IT_number 145
_symmetry_cell_setting trigonal
_symmetry_Int_Tables_number 145
_symmetry_space_group_name_Hall 'P 32'
_symmetry_space_group_name_H-M 'P 32'
_atom_sites_solution_hydrogens difmap
_atom_sites_solution_primary direct
_atom_sites_solution_secondary difmap
_audit_creation_method SHELXL-97
_cell_angle_alpha 90.00
_cell_angle_beta 90.00
_cell_angle_gamma 120.00
_cell_formula_units_Z 3
_cell_length_a 10.1431(10)
_cell_length_b 10.1431(10)
_cell_length_c 17.8259(19)
_cell_measurement_reflns_used 6296
_cell_measurement_temperature 173(1)
_cell_measurement_theta_max 27.87
_cell_measurement_theta_min 2.32
_cell_volume 1588.3(3)
_computing_cell_refinement 'Bruker SMART'
_computing_data_collection 'Bruker SMART'
_computing_data_reduction 'Bruker SAINT'
_computing_molecular_graphics 'Bruker SHELXTL (Sheldrick, 2008)'
_computing_publication_material 'Bruker SHELXTL (Sheldrick, 2008)'
_computing_structure_refinement 'SHELXL-97 (Sheldrick, 2008)'
_computing_structure_solution 'SHELXS-97 (Sheldrick, 2008)'
_diffrn_ambient_temperature 173(1)
_diffrn_measured_fraction_theta_full 0.998
_diffrn_measured_fraction_theta_max 0.963
_diffrn_measurement_device_type 'Bruker AXS SMART1000/P4'
_diffrn_measurement_method 'phi and omega scans'
_diffrn_radiation_monochromator graphite
_diffrn_radiation_probe x-ray
_diffrn_radiation_type MoK\a
_diffrn_radiation_wavelength 0.71073
_diffrn_reflns_av_R_equivalents 0.0241
_diffrn_reflns_av_sigmaI/netI 0.0151
_diffrn_reflns_limit_h_max 13
_diffrn_reflns_limit_h_min -13
_diffrn_reflns_limit_k_max 13
_diffrn_reflns_limit_k_min -13
_diffrn_reflns_limit_l_max 19
_diffrn_reflns_limit_l_min -23
_diffrn_reflns_number 11070
_diffrn_reflns_theta_full 25.00
_diffrn_reflns_theta_max 27.48
_diffrn_reflns_theta_min 2.32
_diffrn_source 'fine-focus sealed tube'
_diffrn_source_type K760
_diffrn_standards_decay_% 0
_diffrn_standards_interval_count 0
_diffrn_standards_interval_time 0
_diffrn_standards_number 0
_exptl_absorpt_coefficient_mu 0.083
_exptl_absorpt_correction_T_max 0.9877
_exptl_absorpt_correction_T_min 0.9560
_exptl_absorpt_correction_type multi-scan
_exptl_absorpt_process_details 'SADABS (Sheldrick, 2004)'
_exptl_crystal_colour Colourless
_exptl_crystal_density_diffrn 1.244
_exptl_crystal_density_method 'not measured'
_exptl_crystal_description Irregular
_exptl_crystal_F_000 642
_exptl_crystal_recrystallization_method Ethylacetate/Haxane
_exptl_crystal_size_max 0.55
_exptl_crystal_size_mid 0.50
_exptl_crystal_size_min 0.15
_refine_diff_density_max 0.218
_refine_diff_density_min -0.117
_refine_diff_density_rms 0.030
_refine_ls_extinction_method none
_refine_ls_goodness_of_fit_ref 1.048
_refine_ls_hydrogen_treatment refall
_refine_ls_matrix_type full
_refine_ls_number_parameters 390
_refine_ls_number_reflns 2337
_refine_ls_number_restraints 1
_refine_ls_restrained_S_all 1.048
_refine_ls_R_factor_all 0.0320
_refine_ls_R_factor_gt 0.0289
_refine_ls_shift/su_max 0.000
_refine_ls_shift/su_mean 0.000
_refine_ls_structure_factor_coef Fsqd
_refine_ls_weighting_details 'calc w=1/[\s^2^(Fo^2^)+(0.0480P)^2^+0.1904P] where P=(Fo^2^+2Fc^2^)/3'
_refine_ls_weighting_scheme calc
_refine_ls_wR_factor_gt 0.0738
_refine_ls_wR_factor_ref 0.0779
_reflns_number_gt 2215
_reflns_number_total 2337
_reflns_threshold_expression 'I > 2\s(I)'
_cod_data_source_file ol902711b_si_002.cif
_cod_data_source_block pd081160
_cod_database_code 1503389

loop_
_symmetry_equiv_pos_as_xyz
'x, y, z'
'-y, x-y, z+2/3'
'-x+y, -x, z+1/3'

loop_
_atom_site_label
_atom_site_type_symbol
_atom_site_fract_x
_atom_site_fract_y
_atom_site_fract_z
_atom_site_U_iso_or_equiv
_atom_site_adp_type
_atom_site_occupancy
_atom_site_symmetry_multiplicity
_atom_site_calc_flag
C1 C 0.6134(2) 0.6724(2) 0.02090(10) 0.0295(4) Uani 1 1 d
C2 C 0.4418(2) 0.6118(2) 0.02623(10) 0.0322(4) Uani 1 1 d
C3 C 0.3715(2) 0.4961(2) 0.08955(10) 0.0282(4) Uani 1 1 d
C4 C 0.4538(2) 0.5543(2) 0.16495(10) 0.0279(4) Uani 1 1 d
C5 C 0.6266(2) 0.6179(2) 0.15582(9) 0.0242(3) Uani 1 1 d
C6 C 0.7112(2) 0.6722(2) 0.23074(10) 0.0309(4) Uani 1 1 d
C7 C 0.8792(2) 0.7300(2) 0.22321(10) 0.0306(4) Uani 1 1 d
C8 C 0.9616(2) 0.8486(2) 0.16133(10) 0.0284(4) Uani 1 1 d
C9 C 0.8715(2) 0.79662(19) 0.08589(9) 0.0252(3) Uani 1 1 d
C10 C 0.6985(2) 0.74301(19) 0.09513(9) 0.0251(3) Uani 1 1 d
C11 C 0.8980(2) 0.6762(2) 0.04649(11) 0.0310(4) Uani 1 1 d
C12 C 1.0604(2) 0.7087(2) 0.04574(12) 0.0346(4) Uani 1 1 d
C13 C 1.1389(2) 0.7507(3) 0.12063(14) 0.0409(5) Uani 1 1 d
C14 C 1.1310(2) 0.8870(2) 0.15237(12) 0.0365(4) Uani 1 1 d
C15 C 1.2253(3) 1.0276(3) 0.10314(15) 0.0478(5) Uani 1 1 d
C16 C 0.3855(2) 0.4262(3) 0.22337(11) 0.0376(4) Uani 1 1 d
C17 C 0.6804(2) 0.8814(2) 0.11400(12) 0.0343(4) Uani 1 1 d
C18 C 0.9782(2) 0.9990(2) 0.18879(12) 0.0363(4) Uani 1 1 d
C20 C 0.1124(2) 0.3754(3) 0.04590(11) 0.0349(4) Uani 1 1 d
C21 C -0.0453(2) 0.3320(2) 0.07268(12) 0.0329(4) Uani 1 1 d
C22 C -0.0785(2) 0.3272(3) 0.14836(13) 0.0394(4) Uani 1 1 d
C23 C -0.2240(3) 0.2882(3) 0.17243(16) 0.0484(5) Uani 1 1 d
C24 C -0.3378(2) 0.2525(3) 0.12093(17) 0.0483(6) Uani 1 1 d
C25 C -0.3067(3) 0.2564(3) 0.04536(18) 0.0529(6) Uani 1 1 d
C26 C -0.1608(3) 0.2961(3) 0.02089(13) 0.0430(5) Uani 1 1 d
O7 O 0.94551(18) 0.6876(2) 0.26401(9) 0.0464(4) Uani 1 1 d
O12 O 1.12084(18) 0.70046(18) -0.01133(9) 0.0443(4) Uani 1 1 d
O18 O 0.9861(2) 1.0329(2) 0.25381(10) 0.0538(4) Uani 1 1 d
O19 O 0.21695(15) 0.45704(17) 0.10356(7) 0.0352(3) Uani 1 1 d
H3 H 0.374(2) 0.407(2) 0.0760(11) 0.019(5) Uiso 1 1 d
H4 H 0.438(2) 0.633(2) 0.1815(12) 0.022(5) Uiso 1 1 d
H5 H 0.638(2) 0.535(3) 0.1400(12) 0.025(5) Uiso 1 1 d
H9 H 0.914(2) 0.885(2) 0.0548(12) 0.020(5) Uiso 1 1 d
H14 H 1.176(3) 0.905(3) 0.2025(16) 0.042(6) Uiso 1 1 d
H18 H 0.988(3) 1.070(3) 0.1489(15) 0.039(6) Uiso 1 1 d
H22 H 0.002(3) 0.351(3) 0.1832(17) 0.053(8) Uiso 1 1 d
H23 H -0.247(5) 0.286(5) 0.221(2) 0.078(11) Uiso 1 1 d
H24 H -0.432(4) 0.233(4) 0.1354(18) 0.061(8) Uiso 1 1 d
H25 H -0.373(4) 0.245(4) 0.0102(19) 0.059(8) Uiso 1 1 d
H26 H -0.136(3) 0.304(3) -0.0326(18) 0.048(7) Uiso 1 1 d
H1A H 0.655(3) 0.744(3) -0.0169(15) 0.038(6) Uiso 1 1 d
H2A H 0.423(3) 0.697(3) 0.0380(15) 0.043(7) Uiso 1 1 d
H6A H 0.703(3) 0.752(3) 0.2490(13) 0.035(6) Uiso 1 1 d
H11A H 0.863(3) 0.663(3) -0.0065(14) 0.035(6) Uiso 1 1 d
H13A H 1.241(3) 0.775(3) 0.1113(16) 0.048(7) Uiso 1 1 d
H15A H 1.174(3) 1.018(3) 0.0528(16) 0.046(7) Uiso 1 1 d
H16A H 0.280(3) 0.377(3) 0.2221(14) 0.038(6) Uiso 1 1 d
H17A H 0.577(3) 0.855(3) 0.1134(16) 0.048(7) Uiso 1 1 d
H20A H 0.117(3) 0.286(3) 0.0322(12) 0.030(5) Uiso 1 1 d
H1B H 0.627(3) 0.586(3) 0.0064(12) 0.030(5) Uiso 1 1 d
H2B H 0.394(3) 0.566(3) -0.0209(14) 0.030(5) Uiso 1 1 d
H6B H 0.674(3) 0.594(3) 0.2667(13) 0.033(6) Uiso 1 1 d
H11B H 0.840(3) 0.583(3) 0.0696(14) 0.031(5) Uiso 1 1 d
H13B H 1.084(3) 0.659(3) 0.1510(15) 0.039(6) Uiso 1 1 d
H15B H 1.325(4) 1.038(3) 0.0908(17) 0.056(8) Uiso 1 1 d
H16B H 0.418(3) 0.350(3) 0.2144(15) 0.044(7) Uiso 1 1 d
H17B H 0.734(3) 0.963(3) 0.0764(16) 0.044(7) Uiso 1 1 d
H20B H 0.140(3) 0.438(3) 0.0013(17) 0.049(7) Uiso 1 1 d
H15C H 1.243(4) 1.122(4) 0.1309(17) 0.057(8) Uiso 1 1 d
H16C H 0.417(3) 0.465(3) 0.2723(17) 0.044(7) Uiso 1 1 d
H17C H 0.718(3) 0.924(3) 0.1616(14) 0.035(6) Uiso 1 1 d

loop_
_atom_site_aniso_label
_atom_site_aniso_U_11
_atom_site_aniso_U_22
_atom_site_aniso_U_33
_atom_site_aniso_U_23
_atom_site_aniso_U_13
_atom_site_aniso_U_12
C1 0.0299(9) 0.0345(9) 0.0220(8) 0.0039(7) 0.0013(6) 0.0146(8)
C2 0.0303(9) 0.0401(10) 0.0265(8) 0.0029(7) -0.0020(7) 0.0178(8)
C3 0.0249(8) 0.0320(9) 0.0287(8) -0.0004(7) 0.0017(6) 0.0150(7)
C4 0.0279(8) 0.0334(9) 0.0240(7) 0.0003(7) 0.0028(6) 0.0166(7)
C5 0.0263(8) 0.0247(8) 0.0233(7) 0.0018(6) 0.0017(6) 0.0140(7)
C6 0.0314(9) 0.0346(10) 0.0227(8) 0.0040(7) 0.0016(7) 0.0135(8)
C7 0.0327(9) 0.0309(9) 0.0257(8) -0.0029(7) -0.0041(7) 0.0139(8)
C8 0.0275(8) 0.0270(8) 0.0272(8) -0.0029(7) -0.0010(7) 0.0111(7)
C9 0.0278(8) 0.0223(8) 0.0241(7) 0.0016(6) 0.0028(6) 0.0114(6)
C10 0.0285(8) 0.0241(8) 0.0232(7) 0.0018(6) 0.0017(6) 0.0136(7)
C11 0.0284(9) 0.0292(9) 0.0325(9) -0.0056(7) 0.0029(7) 0.0122(7)
C12 0.0317(9) 0.0257(9) 0.0454(10) 0.0000(7) 0.0075(8) 0.0137(7)
C13 0.0300(10) 0.0443(12) 0.0510(12) -0.0044(10) -0.0012(9) 0.0205(9)
C14 0.0258(9) 0.0373(10) 0.0387(10) -0.0061(8) -0.0021(8) 0.0099(8)
C15 0.0339(11) 0.0378(12) 0.0549(13) -0.0064(10) 0.0077(10) 0.0052(9)
C16 0.0295(10) 0.0459(12) 0.0305(9) 0.0091(8) 0.0064(7) 0.0138(9)
C17 0.0386(11) 0.0297(9) 0.0400(10) 0.0019(8) 0.0018(8) 0.0210(8)
C18 0.0335(10) 0.0289(9) 0.0394(10) -0.0066(8) 0.0019(8) 0.0102(8)
C20 0.0321(9) 0.0392(10) 0.0336(9) -0.0061(8) -0.0029(7) 0.0179(8)
C21 0.0297(9) 0.0256(9) 0.0419(10) -0.0028(7) -0.0033(8) 0.0128(7)
C22 0.0318(10) 0.0451(11) 0.0427(10) 0.0080(9) 0.0022(8) 0.0201(9)
C23 0.0382(12) 0.0502(13) 0.0558(14) 0.0077(11) 0.0099(10) 0.0214(10)
C24 0.0264(10) 0.0352(11) 0.0800(17) -0.0048(10) 0.0024(10) 0.0128(9)
C25 0.0330(11) 0.0444(13) 0.0778(17) -0.0213(11) -0.0222(12) 0.0168(10)
C26 0.0366(10) 0.0397(11) 0.0498(13) -0.0140(9) -0.0133(9) 0.0170(9)
O7 0.0399(8) 0.0576(10) 0.0396(7) 0.0112(7) -0.0060(6) 0.0229(7)
O12 0.0432(8) 0.0447(8) 0.0486(8) 0.0034(6) 0.0170(7) 0.0245(7)
O18 0.0617(11) 0.0460(9) 0.0432(9) -0.0173(7) 0.0017(7) 0.0191(8)
O19 0.0255(6) 0.0471(8) 0.0311(6) -0.0067(6) -0.0008(5) 0.0169(6)

loop_
_atom_type_symbol
_atom_type_description
_atom_type_scat_dispersion_real
_atom_type_scat_dispersion_imag
_atom_type_scat_source
C C 0.0033 0.0000 'International Tables Vol C Tables 4.2.6.8 and 6.1.1.4'
H H 0.0000 0.0000 'International Tables Vol C Tables 4.2.6.8 and 6.1.1.4'
O O 0.0106 0.0000 'International Tables Vol C Tables 4.2.6.8 and 6.1.1.4'

loop_
_geom_angle_atom_site_label_1
_geom_angle_atom_site_label_2
_geom_angle_atom_site_label_3
_geom_angle
C2 C1 C10 113.10(14)
C2 C1 H1A 110.4(16)
C10 C1 H1A 109.2(16)
C2 C1 H1B 107.3(13)
C10 C1 H1B 109.9(13)
H1A C1 H1B 107(2)
C3 C2 C1 110.82(15)
C3 C2 H2A 107.1(16)
C1 C2 H2A 109.5(16)
C3 C2 H2B 110.2(14)
C1 C2 H2B 109.4(14)
H2A C2 H2B 110(2)
O19 C3 C2 111.57(15)
O19 C3 C4 105.24(14)
C2 C3 C4 113.37(16)
O19 C3 H3 109.3(12)
C2 C3 H3 108.6(12)
C4 C3 H3 108.6(12)
C16 C4 C3 109.87(16)
C16 C4 C5 111.33(15)
C3 C4 C5 110.73(14)
C16 C4 H4 108.0(13)
C3 C4 H4 108.1(13)
C5 C4 H4 108.7(13)
C6 C5 C4 111.90(14)
C6 C5 C10 111.43(14)
C4 C5 C10 112.88(14)
C6 C5 H5 106.4(14)
C4 C5 H5 106.0(13)
C10 C5 H5 107.8(13)
C7 C6 C5 112.56(14)
C7 C6 H6A 105.8(16)
C5 C6 H6A 110.3(15)
C7 C6 H6B 106.4(15)
C5 C6 H6B 112.1(14)
H6A C6 H6B 109(2)
O7 C7 C6 122.11(18)
O7 C7 C8 121.99(18)
C6 C7 C8 115.88(15)
C18 C8 C7 107.25(15)
C18 C8 C9 111.46(15)
C7 C8 C9 110.87(14)
C18 C8 C14 102.98(15)
C7 C8 C14 111.58(15)
C9 C8 C14 112.34(15)
C11 C9 C8 110.73(15)
C11 C9 C10 112.43(14)
C8 C9 C10 113.10(14)
C11 C9 H9 107.6(13)
C8 C9 H9 105.6(13)
C10 C9 H9 106.9(13)
C17 C10 C5 111.87(14)
C17 C10 C1 108.35(15)
C5 C10 C1 107.08(14)
C17 C10 C9 109.29(14)
C5 C10 C9 110.28(13)
C1 C10 C9 109.92(13)
C12 C11 C9 115.70(16)
C12 C11 H11A 107.2(14)
C9 C11 H11A 110.2(14)
C12 C11 H11B 107.1(15)
C9 C11 H11B 109.5(15)
H11A C11 H11B 107(2)
O12 C12 C13 123.41(19)
O12 C12 C11 121.76(19)
C13 C12 C11 114.82(16)
C12 C13 C14 108.89(17)
C12 C13 H13A 105.9(17)
C14 C13 H13A 111.7(17)
C12 C13 H13B 104.7(15)
C14 C13 H13B 113.4(15)
H13A C13 H13B 112(2)
C13 C14 C15 109.73(19)
C13 C14 C8 111.02(16)
C15 C14 C8 112.69(18)
C13 C14 H14 106.1(15)
C15 C14 H14 109.3(16)
C8 C14 H14 107.7(16)
C14 C15 H15A 111.1(16)
C14 C15 H15B 110.8(18)
H15A C15 H15B 105(2)
C14 C15 H15C 109.5(17)
H15A C15 H15C 111(2)
H15B C15 H15C 109(3)
C4 C16 H16A 110.7(16)
C4 C16 H16B 111.3(15)
H16A C16 H16B 108(2)
C4 C16 H16C 111.1(17)
H16A C16 H16C 108(2)
H16B C16 H16C 107(2)
C10 C17 H17A 111.1(18)
C10 C17 H17B 110.4(16)
H17A C17 H17B 107(2)
C10 C17 H17C 114.1(15)
H17A C17 H17C 106(2)
H17B C17 H17C 107(2)
O18 C18 C8 123.6(2)
O18 C18 H18 121.5(15)
C8 C18 H18 114.8(15)
O19 C20 C21 108.46(15)
O19 C20 H20A 111.0(14)
C21 C20 H20A 110.7(14)
O19 C20 H20B 109.2(18)
C21 C20 H20B 111.6(17)
H20A C20 H20B 106(2)
C22 C21 C26 118.64(19)
C22 C21 C20 121.46(17)
C26 C21 C20 119.90(19)
C21 C22 C23 121.0(2)
C21 C22 H22 117.6(18)
C23 C22 H22 121.4(18)
C24 C23 C22 120.1(2)
C24 C23 H23 118(3)
C22 C23 H23 122(3)
C23 C24 C25 119.7(2)
C23 C24 H24 121(2)
C25 C24 H24 119(2)
C24 C25 C26 120.5(2)
C24 C25 H25 123(2)
C26 C25 H25 116(2)
C21 C26 C25 120.1(2)
C21 C26 H26 118.5(17)
C25 C26 H26 121.4(17)
C20 O19 C3 115.60(14)

loop_
_geom_bond_atom_site_label_1
_geom_bond_atom_site_label_2
_geom_bond_distance
C1 C2 1.531(3)
C1 C10 1.547(2)
C1 H1A 0.92(3)
C1 H1B 0.99(2)
C2 C3 1.524(3)
C2 H2A 0.99(3)
C2 H2B 0.96(2)
C3 O19 1.434(2)
C3 C4 1.536(2)
C3 H3 0.95(2)
C4 C16 1.534(3)
C4 C5 1.543(2)
C4 H4 0.94(2)
C5 C6 1.533(2)
C5 C10 1.545(2)
C5 H5 0.95(2)
C6 C7 1.505(3)
C6 H6A 0.91(3)
C6 H6B 0.94(2)
C7 O7 1.207(3)
C7 C8 1.535(3)
C8 C18 1.529(3)
C8 C9 1.562(2)
C8 C14 1.568(3)
C9 C11 1.545(2)
C9 C10 1.564(2)
C9 H9 0.96(2)
C10 C17 1.542(2)
C11 C12 1.510(3)
C11 H11A 0.99(2)
C11 H11B 0.93(2)
C12 O12 1.212(2)
C12 C13 1.503(3)
C13 C14 1.533(3)
C13 H13A 0.95(3)
C13 H13B 0.98(3)
C14 C15 1.535(3)
C14 H14 0.98(3)
C15 H15A 1.02(3)
C15 H15B 0.99(3)
C15 H15C 1.01(3)
C16 H16A 0.93(3)
C16 H16B 1.00(3)
C16 H16C 0.94(3)
C17 H17A 0.94(3)
C17 H17B 0.99(3)
C17 H17C 0.94(3)
C18 O18 1.200(3)
C18 H18 0.98(3)
C20 O19 1.410(2)
C20 C21 1.509(3)
C20 H20A 0.96(2)
C20 H20B 0.97(3)
C21 C22 1.385(3)
C21 C26 1.390(3)
C22 C23 1.391(3)
C22 H22 0.95(3)
C23 C24 1.374(4)
C23 H23 0.89(4)
C24 C25 1.379(4)
C24 H24 0.91(4)
C25 C26 1.395(4)
C25 H25 0.88(3)
C26 H26 0.98(3)
